data_7713755
loop_
_publ_author_name
'Chen, Yinyin'
'Cui, Tianhua'
'Chen, Hua'
'Li Zheng, Xue'
'Fu, Haiyan'
'Li, Ruixiang'

_publ_section_title
;
 Pyrazole-pyridine-pyrazole (NNN) ruthenium(II) complex catalyzed
 acceptorless dehydrogenation of alcohols to aldehydes.
;
_journal_name_full 'Dalton transactions (Cambridge, England : 2003)'
_journal_paper_doi 10.1039/d3dt01430d
_journal_year 2023
_chemical_formula_moiety 'C63 H55 N5 O2 P2 Ru, Cl, 1[H2O]'
_chemical_formula_sum 'C63 H55 Cl N5 O2 P2 Ru'
_chemical_formula_weight 1112.58
_space_group_crystal_system monoclinic
_space_group_IT_number 14
_space_group_name_Hall '-P 2yn'
_space_group_name_H-M_alt 'P 1 21/n 1'
_atom_sites_solution_hydrogens geom
_atom_sites_solution_primary dual
_audit_block_doi 10.5517/ccdc.csd.cc2frcyj
_audit_creation_date 2023-06-29
_audit_creation_method
;
Olex2 1.3
(compiled 2020.11.12 svn.r5f609507 for OlexSys, GUI svn.r6408)
;
_audit_update_record
;
2023-06-30 deposited with the CCDC.	2023-08-18 downloaded from the CCDC.
;
_cell_angle_alpha 90
_cell_angle_beta 94.992(6)
_cell_angle_gamma 90
_cell_formula_units_Z 4
_cell_length_a 11.2274(5)
_cell_length_b 24.983(2)
_cell_length_c 21.3970(14)
_cell_measurement_reflns_used 5727
_cell_measurement_temperature 293(2)
_cell_measurement_theta_max 27.2920
_cell_measurement_theta_min 3.2090
_cell_volume 5979.0(7)
_computing_cell_refinement
;
CrysAlisPro, Agilent Technologies,
Version 1.171.36.28 (release 01-02-2013 CrysAlis171 .NET)
(compiled Feb  1 2013,16:14:44)
;
_computing_data_collection
;
CrysAlisPro, Agilent Technologies,
Version 1.171.36.28 (release 01-02-2013 CrysAlis171 .NET)
(compiled Feb  1 2013,16:14:44)
;
_computing_data_reduction
;
CrysAlisPro, Agilent Technologies,
Version 1.171.36.28 (release 01-02-2013 CrysAlis171 .NET)
(compiled Feb  1 2013,16:14:44)
;
_computing_molecular_graphics 'Olex2 1.3 (Dolomanov et al., 2009)'
_computing_publication_material 'Olex2 1.3 (Dolomanov et al., 2009)'
_computing_structure_refinement 'SHELXL 2014/7 (Sheldrick, 2015)'
_computing_structure_solution 'SHELXT  (Sheldrick, 2015)'
_diffrn_ambient_temperature 293.15
_diffrn_detector_area_resol_mean 16.0874
_diffrn_measured_fraction_theta_full 0.993
_diffrn_measured_fraction_theta_max 0.993
_diffrn_measurement_device_type 'Xcalibur, Eos'
_diffrn_measurement_method '\w scans'
_diffrn_radiation_type MoK\a
_diffrn_radiation_wavelength 0.71073
_diffrn_reflns_av_R_equivalents 0.0886
_diffrn_reflns_av_unetI/netI 0.1185
_diffrn_reflns_Laue_measured_fraction_full 0.993
_diffrn_reflns_Laue_measured_fraction_max 0.993
_diffrn_reflns_limit_h_max 13
_diffrn_reflns_limit_h_min -13
_diffrn_reflns_limit_k_max 29
_diffrn_reflns_limit_k_min -28
_diffrn_reflns_limit_l_max 25
_diffrn_reflns_limit_l_min -25
_diffrn_reflns_number 24187
_diffrn_reflns_point_group_measured_fraction_full 0.993
_diffrn_reflns_point_group_measured_fraction_max 0.993
_diffrn_reflns_theta_full 25.000
_diffrn_reflns_theta_max 25.000
_diffrn_reflns_theta_min 2.981
_exptl_absorpt_coefficient_mu 0.405
_exptl_absorpt_correction_T_max 1.00000
_exptl_absorpt_correction_T_min 0.85867
_exptl_absorpt_correction_type multi-scan
_exptl_absorpt_process_details
;
CrysAlisPro, Agilent Technologies,
Version 1.171.36.28 (release 01-02-2013 CrysAlis171 .NET)
(compiled Feb  1 2013,16:14:44)
Empirical absorption correction using spherical harmonics,
 implemented in SCALE3 ABSPACK scaling algorithm.
;
_exptl_crystal_colour 'clear yellowish yellow'
_exptl_crystal_colour_lustre clear
_exptl_crystal_colour_modifier yellowish
_exptl_crystal_colour_primary yellow
_exptl_crystal_density_diffrn 1.236
_exptl_crystal_description block
_exptl_crystal_F_000 2300
_exptl_crystal_size_max 0.4
_exptl_crystal_size_mid 0.3
_exptl_crystal_size_min 0.3
_refine_diff_density_max 1.054
_refine_diff_density_min -2.005
_refine_diff_density_rms 0.124
_refine_ls_extinction_method none
_refine_ls_goodness_of_fit_ref 1.094
_refine_ls_hydrogen_treatment constr
_refine_ls_matrix_type full
_refine_ls_number_parameters 671
_refine_ls_number_reflns 10456
_refine_ls_number_restraints 0
_refine_ls_restrained_S_all 1.094
_refine_ls_R_factor_all 0.1558
_refine_ls_R_factor_gt 0.1322
_refine_ls_shift/su_max 0.000
_refine_ls_shift/su_mean 0.000
_refine_ls_structure_factor_coef Fsqd
_refine_ls_weighting_details 'w=1/[\s^2^(Fo^2^)+(0.0001P)^2^+83.6734P] where P=(Fo^2^+2Fc^2^)/3'
_refine_ls_weighting_scheme calc
_refine_ls_wR_factor_gt 0.2438
_refine_ls_wR_factor_ref 0.2571
_reflns_Friedel_coverage 0.000
_reflns_number_gt 7824
_reflns_number_total 10456
_reflns_threshold_expression 'I > 2\s(I)'
_cod_data_source_file d3dt01430d2.cif
_cod_data_source_block 1
_cod_original_cell_volume 5979.1(8)
_cod_database_code 7713755
_shelx_shelxl_version_number 2014/7
_shelx_space_group_comment
;
The symmetry employed for this shelxl refinement is uniquely defined
by the following loop, which should always be used as a source of
symmetry information in preference to the above space-group names.
They are only intended as comments.
;
_shelx_estimated_absorpt_t_max 0.888
_shelx_estimated_absorpt_t_min 0.855
_olex2_refinement_description
;
1. Fixed Uiso
 At 1.2 times of:
  All C(H) groups
 At 1.5 times of:
  All C(H,H,H) groups
2.a Aromatic/amide H refined with riding coordinates:
 C2(H2), C5(H5), C6(H6), C7(H7), C10(H10), C15(H15), C16(H16), C18(H18),
 C19(H19), C22(H22), C23(H23), C25(H25), C26(H26), C29(H29), C30(H30), C31(H31),
  C32(H32), C33(H33), C35(H35), C36(H36), C37(H37), C38(H38), C39(H39),
 C41(H41), C42(H42), C43(H43), C44(H44), C45(H45), C47(H47), C48(H48), C49(H49),
  C50(H50), C51(H51), C53(H53), C54(H54), C55(H55), C56(H56), C57(H57),
 C59(H59), C60(H60), C61(H61), C62(H62), C63(H63)
2.b Idealised Me refined as rotating group:
 C12(H12A,H12B,H12C), C13(H13A,H13B,H13C), C20(H20A,H20B,H20C), C27(H27A,H27B,
 H27C)
;
_smtbx_masks_void_probe_radius 1.2
_smtbx_masks_void_truncation_radius 1.2
_olex2_submission_special_instructions 'No special instructions were received'

loop_
_space_group_symop_operation_xyz
'x, y, z'
'-x+1/2, y+1/2, -z+1/2'
'-x, -y, -z'
'x-1/2, -y-1/2, z-1/2'

loop_
_atom_site_label
_atom_site_type_symbol
_atom_site_fract_x
_atom_site_fract_y
_atom_site_fract_z
_atom_site_U_iso_or_equiv
_atom_site_adp_type
_atom_site_occupancy
_atom_site_site_symmetry_order
_atom_site_calc_flag
_atom_site_refinement_flags_posn
_atom_site_refinement_flags_adp
_atom_site_refinement_flags_occupancy
_atom_site_disorder_assembly
_atom_site_disorder_group
Ru1 Ru 0.41308(7) 0.30191(3) 0.64085(4) 0.0325(2) Uani 1 1 d . . . . .
Cl1 Cl 0.2183(4) 0.4528(2) 0.2363(2) 0.1170(18) Uani 1 1 d . . . . .
P1 P 0.4542(2) 0.29453(11) 0.53523(11) 0.0318(6) Uani 1 1 d . . . . .
P2 P 0.3388(2) 0.32030(11) 0.73781(11) 0.0365(6) Uani 1 1 d . . . . .
O1 O 0.0070(7) 0.4990(4) 0.5791(4) 0.065(2) Uani 1 1 d . . . . .
O2 O -0.1182(8) 0.2094(5) 0.5193(4) 0.084(3) Uani 1 1 d . . . . .
N1 N 0.4750(7) 0.4295(3) 0.6331(3) 0.0338(18) Uani 1 1 d . . . . .
N2 N 0.4971(6) 0.3779(3) 0.6464(3) 0.0295(17) Uani 1 1 d . . . . .
N3 N 0.5844(7) 0.2838(4) 0.6773(4) 0.042(2) Uani 1 1 d . . . . .
N4 N 0.4100(7) 0.2201(4) 0.6530(4) 0.044(2) Uani 1 1 d . . . . .
N5 N 0.3314(8) 0.1776(4) 0.6427(4) 0.052(2) Uani 1 1 d . . . . .
C1 C 0.5757(9) 0.4605(5) 0.6439(5) 0.044(3) Uani 1 1 d . . . . .
C2 C 0.6630(8) 0.4278(4) 0.6655(4) 0.038(2) Uani 1 1 d . . . . .
H2 H 0.7416 0.4377 0.6775 0.046 Uiso 1 1 calc R U . . .
C3 C 0.6168(7) 0.3762(4) 0.6672(4) 0.035(2) Uani 1 1 d . . . . .
C4 C 0.6656(9) 0.3233(5) 0.6874(4) 0.047(3) Uani 1 1 d . . . . .
C5 C 0.7800(9) 0.3133(6) 0.7143(5) 0.059(3) Uani 1 1 d . . . . .
H5 H 0.8357 0.3406 0.7219 0.070 Uiso 1 1 calc R U . . .
C6 C 0.8077(10) 0.2596(6) 0.7296(5) 0.061(4) Uani 1 1 d . . . . .
H6 H 0.8846 0.2516 0.7467 0.073 Uiso 1 1 calc R U . . .
C7 C 0.7284(10) 0.2192(6) 0.7206(5) 0.059(3) Uani 1 1 d . . . . .
H7 H 0.7490 0.1840 0.7309 0.071 Uiso 1 1 calc R U . . .
C8 C 0.6115(10) 0.2330(4) 0.6944(5) 0.047(3) Uani 1 1 d . . . . .
C9 C 0.5121(11) 0.1958(5) 0.6812(5) 0.049(3) Uani 1 1 d . . . . .
C10 C 0.4957(10) 0.1412(5) 0.6873(6) 0.059(3) Uani 1 1 d . . . . .
H10 H 0.5516 0.1166 0.7043 0.070 Uiso 1 1 calc R U . . .
C11 C 0.3834(14) 0.1308(6) 0.6637(7) 0.080(5) Uani 1 1 d . . . . .
C12 C 0.5776(11) 0.5189(5) 0.6278(6) 0.066(4) Uani 1 1 d . . . . .
H12A H 0.5878 0.5230 0.5839 0.099 Uiso 1 1 calc R U . . .
H12B H 0.6427 0.5360 0.6521 0.099 Uiso 1 1 calc R U . . .
H12C H 0.5035 0.5351 0.6369 0.099 Uiso 1 1 calc R U . . .
C13 C 0.3200(15) 0.0794(6) 0.6614(8) 0.101(6) Uani 1 1 d . . . . .
H13A H 0.2377 0.0852 0.6684 0.151 Uiso 1 1 calc R U . . .
H13B H 0.3561 0.0561 0.6934 0.151 Uiso 1 1 calc R U . . .
H13C H 0.3248 0.0632 0.6210 0.151 Uiso 1 1 calc R U . . .
C14 C 0.3540(8) 0.4489(4) 0.6180(4) 0.037(2) Uani 1 1 d . . . . .
C15 C 0.3115(10) 0.4876(4) 0.6559(5) 0.046(3) Uani 1 1 d . . . . .
H15 H 0.3598 0.5010 0.6898 0.055 Uiso 1 1 calc R U . . .
C16 C 0.1934(10) 0.5068(5) 0.6427(5) 0.050(3) Uani 1 1 d . . . . .
H16 H 0.1641 0.5339 0.6670 0.060 Uiso 1 1 calc R U . . .
C17 C 0.1226(9) 0.4850(5) 0.5936(5) 0.046(3) Uani 1 1 d . . . . .
C18 C 0.1673(9) 0.4468(4) 0.5550(5) 0.042(2) Uani 1 1 d . . . . .
H18 H 0.1197 0.4334 0.5208 0.050 Uiso 1 1 calc R U . . .
C19 C 0.2826(8) 0.4288(4) 0.5677(4) 0.037(2) Uani 1 1 d . . . . .
H19 H 0.3128 0.4029 0.5422 0.045 Uiso 1 1 calc R U . . .
C20 C -0.0436(11) 0.5386(6) 0.6155(8) 0.084(5) Uani 1 1 d . . . . .
H20A H -0.1277 0.5411 0.6034 0.126 Uiso 1 1 calc R U . . .
H20B H -0.0062 0.5724 0.6088 0.126 Uiso 1 1 calc R U . . .
H20C H -0.0312 0.5291 0.6590 0.126 Uiso 1 1 calc R U . . .
C21 C 0.2156(8) 0.1870(4) 0.6081(5) 0.037(2) Uani 1 1 d . . . . .
C22 C 0.1260(12) 0.2128(6) 0.6379(6) 0.070(4) Uani 1 1 d . . . . .
H22 H 0.1390 0.2238 0.6795 0.084 Uiso 1 1 calc R U . . .
C23 C 0.0187(12) 0.2214(6) 0.6045(6) 0.077(4) Uani 1 1 d . . . . .
H23 H -0.0398 0.2410 0.6224 0.092 Uiso 1 1 calc R U . . .
C24 C -0.0040(12) 0.2021(6) 0.5464(6) 0.062(3) Uani 1 1 d . . . . .
C25 C 0.0819(11) 0.1735(6) 0.5178(5) 0.066(4) Uani 1 1 d . . . . .
H25 H 0.0656 0.1595 0.4777 0.079 Uiso 1 1 calc R U . . .
C26 C 0.1918(10) 0.1665(6) 0.5502(5) 0.063(4) Uani 1 1 d . . . . .
H26 H 0.2507 0.1473 0.5319 0.075 Uiso 1 1 calc R U . . .
C27 C -0.1455(13) 0.1946(8) 0.4561(6) 0.095(6) Uani 1 1 d . . . . .
H27A H -0.0888 0.2106 0.4307 0.143 Uiso 1 1 calc R U . . .
H27B H -0.2245 0.2066 0.4422 0.143 Uiso 1 1 calc R U . . .
H27C H -0.1417 0.1563 0.4524 0.143 Uiso 1 1 calc R U . . .
C28 C 0.3376(9) 0.3146(4) 0.4736(4) 0.035(2) Uani 1 1 d . . . . .
C29 C 0.2211(9) 0.3026(5) 0.4823(4) 0.043(3) Uani 1 1 d . . . . .
H29 H 0.2018 0.2882 0.5202 0.052 Uiso 1 1 calc R U . . .
C30 C 0.1307(9) 0.3119(5) 0.4339(5) 0.049(3) Uani 1 1 d . . . . .
H30 H 0.0517 0.3031 0.4390 0.058 Uiso 1 1 calc R U . . .
C31 C 0.1607(11) 0.3341(5) 0.3793(5) 0.060(3) Uani 1 1 d . . . . .
H31 H 0.1007 0.3405 0.3474 0.072 Uiso 1 1 calc R U . . .
C32 C 0.2735(11) 0.3470(5) 0.3698(5) 0.049(3) Uani 1 1 d . . . . .
H32 H 0.2916 0.3623 0.3322 0.058 Uiso 1 1 calc R U . . .
C33 C 0.3634(9) 0.3370(4) 0.4179(4) 0.040(2) Uani 1 1 d . . . . .
H33 H 0.4421 0.3458 0.4119 0.048 Uiso 1 1 calc R U . . .
C34 C 0.4891(9) 0.2274(5) 0.5041(5) 0.044(3) Uani 1 1 d . . . . .
C35 C 0.5680(11) 0.1951(5) 0.5396(5) 0.058(3) Uani 1 1 d . . . . .
H35 H 0.6045 0.2082 0.5773 0.069 Uiso 1 1 calc R U . . .
C36 C 0.5942(13) 0.1441(6) 0.5210(7) 0.073(4) Uani 1 1 d . . . . .
H36 H 0.6478 0.1232 0.5459 0.088 Uiso 1 1 calc R U . . .
C37 C 0.5416(14) 0.1241(6) 0.4661(8) 0.088(5) Uani 1 1 d . . . . .
H37 H 0.5581 0.0896 0.4532 0.105 Uiso 1 1 calc R U . . .
C38 C 0.4625(13) 0.1568(6) 0.4298(7) 0.076(4) Uani 1 1 d . . . . .
H38 H 0.4253 0.1437 0.3924 0.091 Uiso 1 1 calc R U . . .
C39 C 0.4380(9) 0.2085(4) 0.4481(6) 0.048(3) Uani 1 1 d . . . . .
H39 H 0.3872 0.2301 0.4225 0.058 Uiso 1 1 calc R U . . .
C40 C 0.5852(7) 0.3352(5) 0.5181(4) 0.036(2) Uani 1 1 d . . . . .
C41 C 0.7027(8) 0.3132(4) 0.5269(5) 0.042(2) Uani 1 1 d . . . . .
H41 H 0.7136 0.2769 0.5353 0.051 Uiso 1 1 calc R U . . .
C42 C 0.7991(8) 0.3461(6) 0.5227(6) 0.060(4) Uani 1 1 d . . . . .
H42 H 0.8754 0.3315 0.5292 0.072 Uiso 1 1 calc R U . . .
C43 C 0.7879(10) 0.3993(6) 0.5093(5) 0.058(3) Uani 1 1 d . . . . .
H43 H 0.8555 0.4204 0.5066 0.070 Uiso 1 1 calc R U . . .
C44 C 0.6763(10) 0.4213(5) 0.4998(5) 0.055(3) Uani 1 1 d . . . . .
H44 H 0.6676 0.4573 0.4895 0.066 Uiso 1 1 calc R U . . .
C45 C 0.5766(9) 0.3900(4) 0.5053(4) 0.040(2) Uani 1 1 d . . . . .
H45 H 0.5014 0.4058 0.5004 0.048 Uiso 1 1 calc R U . . .
C46 C 0.2837(8) 0.2645(4) 0.7834(4) 0.036(2) Uani 1 1 d . . . . .
C47 C 0.1690(9) 0.2665(5) 0.8061(5) 0.051(3) Uani 1 1 d . . . . .
H47 H 0.1220 0.2969 0.7996 0.061 Uiso 1 1 calc R U . . .
C48 C 0.1274(12) 0.2240(6) 0.8374(6) 0.066(4) Uani 1 1 d . . . . .
H48 H 0.0508 0.2258 0.8506 0.079 Uiso 1 1 calc R U . . .
C49 C 0.1945(13) 0.1782(6) 0.8504(7) 0.081(5) Uani 1 1 d . . . . .
H49 H 0.1656 0.1501 0.8732 0.097 Uiso 1 1 calc R U . . .
C50 C 0.3065(12) 0.1760(5) 0.8279(5) 0.062(3) Uani 1 1 d . . . . .
H50 H 0.3539 0.1457 0.8350 0.075 Uiso 1 1 calc R U . . .
C51 C 0.3480(10) 0.2187(5) 0.7950(5) 0.052(3) Uani 1 1 d . . . . .
H51 H 0.4232 0.2161 0.7801 0.063 Uiso 1 1 calc R U . . .
C52 C 0.2154(9) 0.3685(4) 0.7401(5) 0.038(2) Uani 1 1 d . . . . .
C53 C 0.1982(11) 0.3983(5) 0.7943(5) 0.057(3) Uani 1 1 d . . . . .
H53 H 0.2560 0.3972 0.8282 0.068 Uiso 1 1 calc R U . . .
C54 C 0.0961(13) 0.4294(5) 0.7984(6) 0.068(4) Uani 1 1 d . . . . .
H54 H 0.0853 0.4484 0.8349 0.082 Uiso 1 1 calc R U . . .
C55 C 0.0127(11) 0.4319(5) 0.7487(7) 0.061(3) Uani 1 1 d . . . . .
H55 H -0.0553 0.4529 0.7508 0.073 Uiso 1 1 calc R U . . .
C56 C 0.0288(9) 0.4029(5) 0.6945(6) 0.053(3) Uani 1 1 d . . . . .
H56 H -0.0289 0.4043 0.6607 0.064 Uiso 1 1 calc R U . . .
C57 C 0.1295(9) 0.3724(5) 0.6909(5) 0.046(3) Uani 1 1 d . . . . .
H57 H 0.1396 0.3539 0.6541 0.055 Uiso 1 1 calc R U . . .
C58 C 0.4597(9) 0.3493(5) 0.7919(4) 0.045(3) Uani 1 1 d . . . . .
C59 C 0.5430(9) 0.3183(6) 0.8264(5) 0.055(3) Uani 1 1 d . . . . .
H59 H 0.5320 0.2815 0.8287 0.066 Uiso 1 1 calc R U . . .
C60 C 0.6412(12) 0.3413(8) 0.8572(6) 0.079(5) Uani 1 1 d . . . . .
H60 H 0.6968 0.3200 0.8804 0.095 Uiso 1 1 calc R U . . .
C61 C 0.6596(12) 0.3967(8) 0.8542(7) 0.083(5) Uani 1 1 d . . . . .
H61 H 0.7262 0.4124 0.8757 0.100 Uiso 1 1 calc R U . . .
C62 C 0.5792(15) 0.4269(8) 0.8197(7) 0.100(6) Uani 1 1 d . . . . .
H62 H 0.5912 0.4637 0.8169 0.120 Uiso 1 1 calc R U . . .
C63 C 0.4813(12) 0.4045(6) 0.7890(5) 0.064(4) Uani 1 1 d . . . . .
H63 H 0.4270 0.4262 0.7654 0.077 Uiso 1 1 calc R U . . .

loop_
_atom_site_aniso_label
_atom_site_aniso_U_11
_atom_site_aniso_U_22
_atom_site_aniso_U_33
_atom_site_aniso_U_23
_atom_site_aniso_U_13
_atom_site_aniso_U_12
Ru1 0.0280(4) 0.0394(5) 0.0300(4) 0.0048(4) 0.0033(3) 0.0045(4)
Cl1 0.106(3) 0.113(4) 0.126(4) 0.006(3) -0.028(3) -0.053(3)
P1 0.0262(12) 0.0417(15) 0.0279(12) 0.0013(11) 0.0036(10) -0.0006(11)
P2 0.0378(14) 0.0411(15) 0.0310(12) 0.0060(12) 0.0056(11) 0.0003(12)
O1 0.041(4) 0.079(6) 0.077(6) 0.005(5) 0.007(4) 0.014(4)
O2 0.062(6) 0.134(10) 0.055(5) -0.010(6) -0.004(4) 0.027(6)
N1 0.031(4) 0.034(5) 0.035(4) 0.001(4) -0.007(3) 0.001(4)
N2 0.029(4) 0.026(4) 0.035(4) 0.008(3) 0.005(3) 0.004(3)
N3 0.028(4) 0.070(7) 0.027(4) -0.011(4) 0.001(3) 0.011(4)
N4 0.030(4) 0.059(6) 0.044(5) 0.009(4) 0.000(4) 0.008(4)
N5 0.047(5) 0.048(6) 0.060(6) -0.001(5) 0.006(5) 0.007(5)
C1 0.036(5) 0.049(7) 0.045(6) 0.005(5) -0.004(5) -0.011(5)
C2 0.026(5) 0.052(7) 0.035(5) 0.004(5) -0.011(4) -0.019(5)
C3 0.015(4) 0.051(6) 0.039(5) 0.003(5) -0.001(4) 0.000(4)
C4 0.041(6) 0.076(8) 0.022(5) 0.000(5) -0.003(4) 0.028(6)
C5 0.031(6) 0.094(11) 0.051(7) 0.021(7) 0.000(5) 0.011(6)
C6 0.035(6) 0.106(11) 0.041(6) 0.014(7) -0.003(5) 0.029(7)
C7 0.040(6) 0.086(10) 0.050(7) 0.019(7) 0.002(5) 0.019(7)
C8 0.048(6) 0.043(7) 0.050(6) 0.025(5) 0.010(5) 0.023(5)
C9 0.073(8) 0.047(7) 0.031(5) 0.003(5) 0.015(5) 0.022(6)
C10 0.050(7) 0.060(8) 0.065(8) 0.013(7) -0.002(6) 0.031(6)
C11 0.094(11) 0.048(8) 0.098(11) 0.033(8) -0.003(9) 0.026(8)
C12 0.054(7) 0.057(8) 0.083(9) 0.020(7) -0.020(7) -0.020(6)
C13 0.115(14) 0.045(9) 0.139(15) 0.026(10) -0.008(12) 0.009(9)
C14 0.028(5) 0.042(6) 0.038(5) 0.007(5) -0.003(4) 0.003(4)
C15 0.052(6) 0.047(7) 0.036(5) -0.003(5) -0.008(5) -0.002(5)
C16 0.065(7) 0.044(7) 0.040(6) -0.009(5) 0.004(5) 0.015(6)
C17 0.034(5) 0.055(7) 0.052(6) 0.006(6) 0.012(5) 0.005(5)
C18 0.038(5) 0.049(7) 0.037(5) 0.006(5) -0.004(4) -0.002(5)
C19 0.033(5) 0.037(6) 0.043(5) 0.014(5) 0.010(4) 0.000(4)
C20 0.042(7) 0.082(11) 0.128(13) -0.008(10) 0.006(8) 0.024(7)
C21 0.025(5) 0.027(5) 0.063(7) 0.004(5) 0.022(5) 0.002(4)
C22 0.069(9) 0.091(11) 0.048(7) -0.017(7) -0.007(6) 0.008(8)
C23 0.064(9) 0.106(12) 0.061(8) -0.016(8) 0.010(7) 0.029(8)
C24 0.061(8) 0.071(9) 0.055(7) -0.010(7) 0.012(6) 0.010(7)
C25 0.059(8) 0.101(11) 0.037(6) -0.016(7) 0.001(5) 0.006(8)
C26 0.047(7) 0.094(11) 0.045(6) -0.003(7) -0.009(5) 0.009(7)
C27 0.058(9) 0.162(18) 0.063(9) 0.002(10) -0.007(7) -0.009(10)
C28 0.040(5) 0.031(5) 0.035(5) 0.003(4) 0.003(4) -0.001(4)
C29 0.040(6) 0.057(7) 0.030(5) 0.002(5) -0.009(4) -0.002(5)
C30 0.023(5) 0.066(8) 0.056(7) -0.003(6) -0.006(5) 0.003(5)
C31 0.064(8) 0.065(9) 0.047(7) -0.005(6) -0.018(6) 0.009(7)
C32 0.065(8) 0.045(7) 0.035(5) 0.002(5) -0.001(5) -0.007(6)
C33 0.043(6) 0.049(7) 0.029(5) -0.004(5) 0.002(4) -0.005(5)
C34 0.028(5) 0.063(8) 0.041(6) 0.009(5) 0.010(4) -0.002(5)
C35 0.074(8) 0.054(8) 0.046(6) -0.004(6) 0.013(6) 0.015(7)
C36 0.072(9) 0.068(10) 0.083(10) 0.003(8) 0.023(8) 0.016(8)
C37 0.087(11) 0.058(9) 0.118(14) -0.015(10) 0.011(10) 0.002(9)
C38 0.072(9) 0.073(10) 0.083(10) -0.032(8) -0.002(8) 0.006(8)
C39 0.037(6) 0.035(6) 0.072(8) -0.010(6) 0.006(5) 0.003(5)
C40 0.012(4) 0.065(7) 0.031(5) 0.017(5) 0.009(3) 0.001(4)
C41 0.033(5) 0.038(6) 0.056(6) -0.003(5) 0.002(5) 0.000(5)
C42 0.013(5) 0.091(10) 0.076(8) 0.014(8) 0.001(5) -0.018(6)
C43 0.043(7) 0.079(10) 0.055(7) 0.012(7) 0.015(5) -0.026(7)
C44 0.050(7) 0.066(8) 0.048(6) 0.008(6) 0.000(5) -0.022(6)
C45 0.031(5) 0.052(7) 0.036(5) 0.000(5) -0.002(4) -0.001(5)
C46 0.034(5) 0.045(6) 0.030(5) -0.001(5) 0.006(4) 0.007(5)
C47 0.038(6) 0.050(7) 0.068(7) 0.016(6) 0.022(5) 0.013(5)
C48 0.060(8) 0.070(9) 0.072(8) 0.013(7) 0.034(7) 0.002(7)
C49 0.080(10) 0.083(11) 0.085(10) 0.038(9) 0.034(8) -0.005(9)
C50 0.080(9) 0.055(8) 0.053(7) 0.019(6) 0.005(6) 0.014(7)
C51 0.051(7) 0.055(7) 0.053(7) 0.007(6) 0.015(5) 0.012(6)
C52 0.041(6) 0.034(6) 0.040(5) 0.011(5) 0.003(4) 0.000(5)
C53 0.071(8) 0.050(7) 0.050(6) -0.009(6) 0.008(6) 0.016(6)
C54 0.095(11) 0.045(8) 0.069(8) -0.004(7) 0.033(8) 0.018(7)
C55 0.050(7) 0.045(7) 0.090(10) 0.008(7) 0.025(7) 0.012(6)
C56 0.036(6) 0.063(8) 0.063(7) 0.014(6) 0.011(5) 0.018(6)
C57 0.043(6) 0.049(7) 0.047(6) 0.013(5) 0.017(5) 0.003(5)
C58 0.047(6) 0.058(7) 0.030(5) 0.004(5) 0.010(5) -0.011(6)
C59 0.039(6) 0.091(10) 0.036(6) -0.001(6) 0.004(5) -0.006(6)
C60 0.063(8) 0.129(15) 0.041(7) 0.008(8) -0.015(6) 0.006(9)
C61 0.052(8) 0.117(14) 0.080(10) -0.048(10) 0.001(7) -0.025(9)
C62 0.088(12) 0.132(16) 0.076(10) -0.025(11) -0.011(9) -0.042(12)
C63 0.077(9) 0.076(10) 0.039(6) 0.008(6) 0.003(6) -0.026(8)

loop_
_atom_type_symbol
_atom_type_description
_atom_type_scat_dispersion_real
_atom_type_scat_dispersion_imag
_atom_type_scat_source
C C 0.0033 0.0016 'International Tables Vol C Tables 4.2.6.8 and 6.1.1.4'
H H 0.0000 0.0000 'International Tables Vol C Tables 4.2.6.8 and 6.1.1.4'
Cl Cl 0.1484 0.1585 'International Tables Vol C Tables 4.2.6.8 and 6.1.1.4'
N N 0.0061 0.0033 'International Tables Vol C Tables 4.2.6.8 and 6.1.1.4'
O O 0.0106 0.0060 'International Tables Vol C Tables 4.2.6.8 and 6.1.1.4'
P P 0.1023 0.0942 'International Tables Vol C Tables 4.2.6.8 and 6.1.1.4'
Ru Ru -1.2594 0.8363 'International Tables Vol C Tables 4.2.6.8 and 6.1.1.4'

loop_
_geom_angle_atom_site_label_1
_geom_angle_atom_site_label_2
_geom_angle_atom_site_label_3
_geom_angle
_geom_angle_site_symmetry_1
_geom_angle_site_symmetry_3
_geom_angle_publ_flag
P2 Ru1 P1 168.11(9) . . ?
N2 Ru1 P1 90.0(2) . . ?
N2 Ru1 P2 88.1(2) . . ?
N3 Ru1 P1 95.2(2) . . ?
N3 Ru1 P2 95.8(2) . . ?
N3 Ru1 N2 77.3(3) . . ?
N4 Ru1 P1 92.9(2) . . ?
N4 Ru1 P2 94.1(2) . . ?
N4 Ru1 N2 153.4(3) . . ?
N4 Ru1 N3 76.1(4) . . ?
C28 P1 Ru1 118.6(3) . . ?
C28 P1 C34 98.5(5) . . ?
C28 P1 C40 103.7(4) . . ?
C34 P1 Ru1 118.7(3) . . ?
C40 P1 Ru1 111.9(3) . . ?
C40 P1 C34 103.2(5) . . ?
C46 P2 Ru1 118.8(3) . . ?
C46 P2 C52 101.2(4) . . ?
C46 P2 C58 103.1(5) . . ?
C52 P2 Ru1 118.6(3) . . ?
C52 P2 C58 103.9(5) . . ?
C58 P2 Ru1 109.3(3) . . ?
C17 O1 C20 118.6(10) . . ?
C24 O2 C27 119.2(10) . . ?
N2 N1 C1 111.8(8) . . ?
N2 N1 C14 121.4(8) . . ?
C1 N1 C14 126.3(9) . . ?
N1 N2 Ru1 141.1(6) . . ?
N1 N2 C3 104.8(8) . . ?
C3 N2 Ru1 114.0(6) . . ?
C4 N3 Ru1 119.6(7) . . ?
C8 N3 Ru1 119.4(8) . . ?
C8 N3 C4 120.8(9) . . ?
N5 N4 Ru1 139.2(7) . . ?
N5 N4 C9 103.0(9) . . ?
C9 N4 Ru1 117.8(8) . . ?
N4 N5 C21 119.0(9) . . ?
C11 N5 N4 110.8(10) . . ?
C11 N5 C21 130.0(11) . . ?
N1 C1 C12 122.4(9) . . ?
C2 C1 N1 106.6(9) . . ?
C2 C1 C12 130.8(10) . . ?
C1 C2 H2 125.9 . . ?
C1 C2 C3 108.2(8) . . ?
C3 C2 H2 125.9 . . ?
N2 C3 C2 108.6(8) . . ?
N2 C3 C4 116.6(9) . . ?
C2 C3 C4 134.8(9) . . ?
N3 C4 C3 112.3(8) . . ?
N3 C4 C5 121.6(11) . . ?
C5 C4 C3 126.1(12) . . ?
C4 C5 H5 121.8 . . ?
C4 C5 C6 116.5(12) . . ?
C6 C5 H5 121.8 . . ?
C5 C6 H6 118.3 . . ?
C7 C6 C5 123.4(10) . . ?
C7 C6 H6 118.3 . . ?
C6 C7 H7 121.7 . . ?
C6 C7 C8 116.7(12) . . ?
C8 C7 H7 121.7 . . ?
N3 C8 C7 120.9(11) . . ?
N3 C8 C9 113.3(9) . . ?
C7 C8 C9 125.7(11) . . ?
N4 C9 C8 113.2(10) . . ?
C10 C9 N4 111.1(11) . . ?
C10 C9 C8 135.6(11) . . ?
C9 C10 H10 126.7 . . ?
C11 C10 C9 106.5(11) . . ?
C11 C10 H10 126.7 . . ?
N5 C11 C13 123.1(14) . . ?
C10 C11 N5 108.6(13) . . ?
C10 C11 C13 128.3(12) . . ?
C1 C12 H12A 109.5 . . ?
C1 C12 H12B 109.5 . . ?
C1 C12 H12C 109.5 . . ?
H12A C12 H12B 109.5 . . ?
H12A C12 H12C 109.5 . . ?
H12B C12 H12C 109.5 . . ?
C11 C13 H13A 109.5 . . ?
C11 C13 H13B 109.5 . . ?
C11 C13 H13C 109.5 . . ?
H13A C13 H13B 109.5 . . ?
H13A C13 H13C 109.5 . . ?
H13B C13 H13C 109.5 . . ?
C15 C14 N1 118.0(9) . . ?
C15 C14 C19 120.5(9) . . ?
C19 C14 N1 121.5(9) . . ?
C14 C15 H15 120.3 . . ?
C14 C15 C16 119.4(9) . . ?
C16 C15 H15 120.3 . . ?
C15 C16 H16 120.4 . . ?
C17 C16 C15 119.1(10) . . ?
C17 C16 H16 120.4 . . ?
O1 C17 C16 123.6(11) . . ?
O1 C17 C18 115.5(10) . . ?
C16 C17 C18 120.9(10) . . ?
C17 C18 H18 120.3 . . ?
C19 C18 C17 119.4(10) . . ?
C19 C18 H18 120.3 . . ?
C14 C19 H19 119.7 . . ?
C18 C19 C14 120.6(10) . . ?
C18 C19 H19 119.7 . . ?
O1 C20 H20A 109.5 . . ?
O1 C20 H20B 109.5 . . ?
O1 C20 H20C 109.5 . . ?
H20A C20 H20B 109.5 . . ?
H20A C20 H20C 109.5 . . ?
H20B C20 H20C 109.5 . . ?
C22 C21 N5 119.3(10) . . ?
C26 C21 N5 120.1(9) . . ?
C26 C21 C22 120.3(10) . . ?
C21 C22 H22 120.9 . . ?
C23 C22 C21 118.1(11) . . ?
C23 C22 H22 120.9 . . ?
C22 C23 H23 119.3 . . ?
C24 C23 C22 121.3(13) . . ?
C24 C23 H23 119.3 . . ?
O2 C24 C25 122.9(11) . . ?
C23 C24 O2 116.1(11) . . ?
C23 C24 C25 120.9(12) . . ?
C24 C25 H25 120.9 . . ?
C26 C25 C24 118.2(11) . . ?
C26 C25 H25 120.9 . . ?
C21 C26 C25 120.9(12) . . ?
C21 C26 H26 119.6 . . ?
C25 C26 H26 119.6 . . ?
O2 C27 H27A 109.5 . . ?
O2 C27 H27B 109.5 . . ?
O2 C27 H27C 109.5 . . ?
H27A C27 H27B 109.5 . . ?
H27A C27 H27C 109.5 . . ?
H27B C27 H27C 109.5 . . ?
C29 C28 P1 118.1(7) . . ?
C29 C28 C33 118.9(9) . . ?
C33 C28 P1 122.8(8) . . ?
C28 C29 H29 120.0 . . ?
C28 C29 C30 120.1(10) . . ?
C30 C29 H29 120.0 . . ?
C29 C30 H30 120.6 . . ?
C31 C30 C29 118.9(10) . . ?
C31 C30 H30 120.6 . . ?
C30 C31 H31 118.8 . . ?
C32 C31 C30 122.4(10) . . ?
C32 C31 H31 118.8 . . ?
C31 C32 H32 120.8 . . ?
C31 C32 C33 118.5(10) . . ?
C33 C32 H32 120.8 . . ?
C28 C33 C32 121.3(10) . . ?
C28 C33 H33 119.4 . . ?
C32 C33 H33 119.4 . . ?
C35 C34 P1 118.4(9) . . ?
C39 C34 P1 122.8(8) . . ?
C39 C34 C35 118.8(11) . . ?
C34 C35 H35 119.1 . . ?
C36 C35 C34 121.8(13) . . ?
C36 C35 H35 119.1 . . ?
C35 C36 H36 119.9 . . ?
C37 C36 C35 120.2(14) . . ?
C37 C36 H36 119.9 . . ?
C36 C37 H37 120.9 . . ?
C36 C37 C38 118.2(14) . . ?
C38 C37 H37 120.9 . . ?
C37 C38 H38 119.3 . . ?
C39 C38 C37 121.5(13) . . ?
C39 C38 H38 119.3 . . ?
C34 C39 C38 119.5(12) . . ?
C34 C39 H39 120.2 . . ?
C38 C39 H39 120.2 . . ?
C41 C40 P1 120.2(8) . . ?
C45 C40 P1 122.3(7) . . ?
C45 C40 C41 116.8(9) . . ?
C40 C41 H41 120.4 . . ?
C42 C41 C40 119.2(11) . . ?
C42 C41 H41 120.4 . . ?
C41 C42 H42 118.6 . . ?
C43 C42 C41 122.7(11) . . ?
C43 C42 H42 118.6 . . ?
C42 C43 H43 120.4 . . ?
C42 C43 C44 119.3(11) . . ?
C44 C43 H43 120.4 . . ?
C43 C44 H44 120.0 . . ?
C43 C44 C45 120.0(12) . . ?
C45 C44 H44 120.0 . . ?
C40 C45 H45 119.0 . . ?
C44 C45 C40 122.0(10) . . ?
C44 C45 H45 119.0 . . ?
C47 C46 P2 120.9(8) . . ?
C51 C46 P2 122.4(8) . . ?
C51 C46 C47 116.7(10) . . ?
C46 C47 H47 119.9 . . ?
C48 C47 C46 120.3(11) . . ?
C48 C47 H47 119.9 . . ?
C47 C48 H48 118.7 . . ?
C47 C48 C49 122.6(12) . . ?
C49 C48 H48 118.7 . . ?
C48 C49 H49 121.4 . . ?
C48 C49 C50 117.2(12) . . ?
C50 C49 H49 121.4 . . ?
C49 C50 H50 119.9 . . ?
C51 C50 C49 120.2(12) . . ?
C51 C50 H50 119.9 . . ?
C46 C51 C50 122.9(11) . . ?
C46 C51 H51 118.5 . . ?
C50 C51 H51 118.5 . . ?
C53 C52 P2 121.8(8) . . ?
C57 C52 P2 120.6(8) . . ?
C57 C52 C53 117.3(10) . . ?
C52 C53 H53 119.3 . . ?
C54 C53 C52 121.3(11) . . ?
C54 C53 H53 119.3 . . ?
C53 C54 H54 120.3 . . ?
C55 C54 C53 119.4(12) . . ?
C55 C54 H54 120.3 . . ?
C54 C55 H55 120.0 . . ?
C54 C55 C56 119.9(11) . . ?
C56 C55 H55 120.0 . . ?
C55 C56 H56 119.9 . . ?
C57 C56 C55 120.3(11) . . ?
C57 C56 H56 119.9 . . ?
C52 C57 C56 121.7(11) . . ?
C52 C57 H57 119.1 . . ?
C56 C57 H57 119.1 . . ?
C59 C58 P2 122.8(9) . . ?
C59 C58 C63 117.7(11) . . ?
C63 C58 P2 118.5(9) . . ?
C58 C59 H59 119.8 . . ?
C60 C59 C58 120.4(14) . . ?
C60 C59 H59 119.8 . . ?
C59 C60 H60 119.7 . . ?
C59 C60 C61 120.7(14) . . ?
C61 C60 H60 119.7 . . ?
C60 C61 H61 120.5 . . ?
C62 C61 C60 119.0(13) . . ?
C62 C61 H61 120.5 . . ?
C61 C62 H62 119.6 . . ?
C61 C62 C63 120.8(18) . . ?
C63 C62 H62 119.6 . . ?
C58 C63 H63 119.3 . . ?
C62 C63 C58 121.5(15) . . ?
C62 C63 H63 119.3 . . ?

loop_
_geom_bond_atom_site_label_1
_geom_bond_atom_site_label_2
_geom_bond_distance
_geom_bond_site_symmetry_2
_geom_bond_publ_flag
Ru1 P1 2.353(2) . ?
Ru1 P2 2.348(3) . ?
Ru1 N2 2.119(8) . ?
Ru1 N3 2.062(8) . ?
Ru1 N4 2.061(10) . ?
P1 C28 1.844(10) . ?
P1 C34 1.859(12) . ?
P1 C40 1.851(9) . ?
P2 C46 1.839(10) . ?
P2 C52 1.839(10) . ?
P2 C58 1.853(11) . ?
O1 C17 1.354(12) . ?
O1 C20 1.407(15) . ?
O2 C24 1.373(15) . ?
O2 C27 1.410(15) . ?
N1 N2 1.340(10) . ?
N1 C1 1.372(12) . ?
N1 C14 1.452(11) . ?
N2 C3 1.379(11) . ?
N3 C4 1.349(15) . ?
N3 C8 1.347(13) . ?
N4 N5 1.386(13) . ?
N4 C9 1.387(13) . ?
N5 C11 1.367(15) . ?
N5 C21 1.458(13) . ?
C1 C2 1.327(14) . ?
C1 C12 1.501(15) . ?
C2 H2 0.9300 . ?
C2 C3 1.391(14) . ?
C3 C4 1.480(15) . ?
C4 C5 1.384(14) . ?
C5 H5 0.9300 . ?
C5 C6 1.410(18) . ?
C6 H6 0.9300 . ?
C6 C7 1.349(18) . ?
C7 H7 0.9300 . ?
C7 C8 1.423(14) . ?
C8 C9 1.462(17) . ?
C9 C10 1.384(17) . ?
C10 H10 0.9300 . ?
C10 C11 1.342(19) . ?
C11 C13 1.47(2) . ?
C12 H12A 0.9600 . ?
C12 H12B 0.9600 . ?
C12 H12C 0.9600 . ?
C13 H13A 0.9600 . ?
C13 H13B 0.9600 . ?
C13 H13C 0.9600 . ?
C14 C15 1.372(14) . ?
C14 C19 1.379(13) . ?
C15 H15 0.9300 . ?
C15 C16 1.416(15) . ?
C16 H16 0.9300 . ?
C16 C17 1.374(15) . ?
C17 C18 1.386(15) . ?
C18 H18 0.9300 . ?
C18 C19 1.375(13) . ?
C19 H19 0.9300 . ?
C20 H20A 0.9600 . ?
C20 H20B 0.9600 . ?
C20 H20C 0.9600 . ?
C21 C22 1.395(15) . ?
C21 C26 1.346(15) . ?
C22 H22 0.9300 . ?
C22 C23 1.363(17) . ?
C23 H23 0.9300 . ?
C23 C24 1.336(17) . ?
C24 C25 1.384(16) . ?
C25 H25 0.9300 . ?
C25 C26 1.373(15) . ?
C26 H26 0.9300 . ?
C27 H27A 0.9600 . ?
C27 H27B 0.9600 . ?
C27 H27C 0.9600 . ?
C28 C29 1.370(14) . ?
C28 C33 1.371(13) . ?
C29 H29 0.9300 . ?
C29 C30 1.405(13) . ?
C30 H30 0.9300 . ?
C30 C31 1.361(16) . ?
C31 H31 0.9300 . ?
C31 C32 1.339(16) . ?
C32 H32 0.9300 . ?
C32 C33 1.399(14) . ?
C33 H33 0.9300 . ?
C34 C35 1.377(15) . ?
C34 C39 1.368(15) . ?
C35 H35 0.9300 . ?
C35 C36 1.374(17) . ?
C36 H36 0.9300 . ?
C36 C37 1.364(19) . ?
C37 H37 0.9300 . ?
C37 C38 1.39(2) . ?
C38 H38 0.9300 . ?
C38 C39 1.382(16) . ?
C39 H39 0.9300 . ?
C40 C41 1.427(13) . ?
C40 C45 1.396(15) . ?
C41 H41 0.9300 . ?
C41 C42 1.368(14) . ?
C42 H42 0.9300 . ?
C42 C43 1.363(17) . ?
C43 H43 0.9300 . ?
C43 C44 1.367(16) . ?
C44 H44 0.9300 . ?
C44 C45 1.379(14) . ?
C45 H45 0.9300 . ?
C46 C47 1.417(13) . ?
C46 C51 1.363(14) . ?
C47 H47 0.9300 . ?
C47 C48 1.358(16) . ?
C48 H48 0.9300 . ?
C48 C49 1.385(18) . ?
C49 H49 0.9300 . ?
C49 C50 1.386(17) . ?
C50 H50 0.9300 . ?
C50 C51 1.381(16) . ?
C51 H51 0.9300 . ?
C52 C53 1.406(14) . ?
C52 C57 1.368(14) . ?
C53 H53 0.9300 . ?
C53 C54 1.395(16) . ?
C54 H54 0.9300 . ?
C54 C55 1.356(18) . ?
C55 H55 0.9300 . ?
C55 C56 1.391(16) . ?
C56 H56 0.9300 . ?
C56 C57 1.371(14) . ?
C57 H57 0.9300 . ?
C58 C59 1.377(15) . ?
C58 C63 1.403(17) . ?
C59 H59 0.9300 . ?
C59 C60 1.362(17) . ?
C60 H60 0.9300 . ?
C60 C61 1.40(2) . ?
C61 H61 0.9300 . ?
C61 C62 1.35(2) . ?
C62 H62 0.9300 . ?
C62 C63 1.352(18) . ?
C63 H63 0.9300 . ?

loop_
_geom_torsion_atom_site_label_1
_geom_torsion_atom_site_label_2
_geom_torsion_atom_site_label_3
_geom_torsion_atom_site_label_4
_geom_torsion
_geom_torsion_site_symmetry_1
_geom_torsion_site_symmetry_2
_geom_torsion_site_symmetry_3
_geom_torsion_site_symmetry_4
_geom_torsion_publ_flag
Ru1 P1 C28 C29 -38.4(10) . . . . ?
Ru1 P1 C28 C33 146.8(8) . . . . ?
Ru1 P1 C34 C35 -45.2(10) . . . . ?
Ru1 P1 C34 C39 133.4(8) . . . . ?
Ru1 P1 C40 C41 88.1(8) . . . . ?
Ru1 P1 C40 C45 -82.4(8) . . . . ?
Ru1 P2 C46 C47 -128.4(8) . . . . ?
Ru1 P2 C46 C51 49.2(10) . . . . ?
Ru1 P2 C52 C53 -153.1(8) . . . . ?
Ru1 P2 C52 C57 33.8(10) . . . . ?
Ru1 P2 C58 C59 -83.3(9) . . . . ?
Ru1 P2 C58 C63 84.4(9) . . . . ?
Ru1 N2 C3 C2 176.8(6) . . . . ?
Ru1 N2 C3 C4 -4.9(10) . . . . ?
Ru1 N3 C4 C3 -2.3(11) . . . . ?
Ru1 N3 C4 C5 177.1(8) . . . . ?
Ru1 N3 C8 C7 -179.1(8) . . . . ?
Ru1 N3 C8 C9 3.0(12) . . . . ?
Ru1 N4 N5 C11 -177.7(10) . . . . ?
Ru1 N4 N5 C21 7.3(16) . . . . ?
Ru1 N4 C9 C8 -3.9(11) . . . . ?
Ru1 N4 C9 C10 178.7(8) . . . . ?
P1 C28 C29 C30 -173.3(9) . . . . ?
P1 C28 C33 C32 173.7(8) . . . . ?
P1 C34 C35 C36 177.1(10) . . . . ?
P1 C34 C39 C38 -175.9(10) . . . . ?
P1 C40 C41 C42 -170.7(9) . . . . ?
P1 C40 C45 C44 172.4(8) . . . . ?
P2 C46 C47 C48 177.2(10) . . . . ?
P2 C46 C51 C50 -178.5(9) . . . . ?
P2 C52 C53 C54 -171.6(10) . . . . ?
P2 C52 C57 C56 171.6(9) . . . . ?
P2 C58 C59 C60 168.9(9) . . . . ?
P2 C58 C63 C62 -169.5(11) . . . . ?
O1 C17 C18 C19 -177.7(9) . . . . ?
O2 C24 C25 C26 -177.1(13) . . . . ?
N1 N2 C3 C2 -0.2(10) . . . . ?
N1 N2 C3 C4 178.1(8) . . . . ?
N1 C1 C2 C3 0.9(12) . . . . ?
N1 C14 C15 C16 -179.3(9) . . . . ?
N1 C14 C19 C18 178.5(9) . . . . ?
N2 N1 C1 C2 -1.1(12) . . . . ?
N2 N1 C1 C12 174.8(10) . . . . ?
N2 N1 C14 C15 120.0(10) . . . . ?
N2 N1 C14 C19 -59.2(13) . . . . ?
N2 C3 C4 N3 4.7(12) . . . . ?
N2 C3 C4 C5 -174.7(9) . . . . ?
N3 C4 C5 C6 1.0(16) . . . . ?
N3 C8 C9 N4 0.6(13) . . . . ?
N3 C8 C9 C10 177.1(12) . . . . ?
N4 N5 C11 C10 -0.7(16) . . . . ?
N4 N5 C11 C13 177.4(14) . . . . ?
N4 N5 C21 C22 -75.6(13) . . . . ?
N4 N5 C21 C26 110.8(12) . . . . ?
N4 C9 C10 C11 -0.6(15) . . . . ?
N5 N4 C9 C8 177.5(9) . . . . ?
N5 N4 C9 C10 0.2(12) . . . . ?
N5 C21 C22 C23 179.6(13) . . . . ?
N5 C21 C26 C25 177.9(12) . . . . ?
C1 N1 N2 Ru1 -174.8(8) . . . . ?
C1 N1 N2 C3 0.8(10) . . . . ?
C1 N1 C14 C15 -50.9(14) . . . . ?
C1 N1 C14 C19 129.9(11) . . . . ?
C1 C2 C3 N2 -0.5(12) . . . . ?
C1 C2 C3 C4 -178.4(11) . . . . ?
C2 C3 C4 N3 -177.5(11) . . . . ?
C2 C3 C4 C5 3.1(19) . . . . ?
C3 C4 C5 C6 -179.6(10) . . . . ?
C4 N3 C8 C7 -3.4(16) . . . . ?
C4 N3 C8 C9 178.7(9) . . . . ?
C4 C5 C6 C7 -1.6(18) . . . . ?
C5 C6 C7 C8 -0.2(18) . . . . ?
C6 C7 C8 N3 2.7(17) . . . . ?
C6 C7 C8 C9 -179.6(11) . . . . ?
C7 C8 C9 N4 -177.2(10) . . . . ?
C7 C8 C9 C10 -1(2) . . . . ?
C8 N3 C4 C3 -178.0(9) . . . . ?
C8 N3 C4 C5 1.4(15) . . . . ?
C8 C9 C10 C11 -177.1(13) . . . . ?
C9 N4 N5 C11 0.3(13) . . . . ?
C9 N4 N5 C21 -174.7(9) . . . . ?
C9 C10 C11 N5 0.8(16) . . . . ?
C9 C10 C11 C13 -177.2(16) . . . . ?
C11 N5 C21 C22 110.5(15) . . . . ?
C11 N5 C21 C26 -63.1(18) . . . . ?
C12 C1 C2 C3 -174.5(12) . . . . ?
C14 N1 N2 Ru1 13.1(14) . . . . ?
C14 N1 N2 C3 -171.2(8) . . . . ?
C14 N1 C1 C2 170.5(9) . . . . ?
C14 N1 C1 C12 -13.6(16) . . . . ?
C14 C15 C16 C17 2.2(17) . . . . ?
C15 C14 C19 C18 -0.7(15) . . . . ?
C15 C16 C17 O1 177.0(11) . . . . ?
C15 C16 C17 C18 -3.6(17) . . . . ?
C16 C17 C18 C19 2.8(16) . . . . ?
C17 C18 C19 C14 -0.6(15) . . . . ?
C19 C14 C15 C16 -0.1(16) . . . . ?
C20 O1 C17 C16 1.0(17) . . . . ?
C20 O1 C17 C18 -178.5(11) . . . . ?
C21 N5 C11 C10 173.6(11) . . . . ?
C21 N5 C11 C13 -8(2) . . . . ?
C21 C22 C23 C24 5(2) . . . . ?
C22 C21 C26 C25 4(2) . . . . ?
C22 C23 C24 O2 174.8(14) . . . . ?
C22 C23 C24 C25 -1(3) . . . . ?
C23 C24 C25 C26 -1(2) . . . . ?
C24 C25 C26 C21 0(2) . . . . ?
C26 C21 C22 C23 -7(2) . . . . ?
C27 O2 C24 C23 174.1(15) . . . . ?
C27 O2 C24 C25 -10(2) . . . . ?
C28 P1 C34 C35 -174.6(9) . . . . ?
C28 P1 C34 C39 4.1(10) . . . . ?
C28 P1 C40 C41 -143.0(8) . . . . ?
C28 P1 C40 C45 46.5(9) . . . . ?
C28 C29 C30 C31 -1.4(18) . . . . ?
C29 C28 C33 C32 -1.0(16) . . . . ?
C29 C30 C31 C32 0.4(19) . . . . ?
C30 C31 C32 C33 0.3(19) . . . . ?
C31 C32 C33 C28 -0.1(17) . . . . ?
C33 C28 C29 C30 1.7(16) . . . . ?
C34 P1 C28 C29 91.0(9) . . . . ?
C34 P1 C28 C33 -83.8(9) . . . . ?
C34 P1 C40 C41 -40.7(9) . . . . ?
C34 P1 C40 C45 148.8(8) . . . . ?
C34 C35 C36 C37 0(2) . . . . ?
C35 C34 C39 C38 2.7(17) . . . . ?
C35 C36 C37 C38 1(2) . . . . ?
C36 C37 C38 C39 1(2) . . . . ?
C37 C38 C39 C34 -2(2) . . . . ?
C39 C34 C35 C36 -1.6(18) . . . . ?
C40 P1 C28 C29 -163.1(8) . . . . ?
C40 P1 C28 C33 22.2(10) . . . . ?
C40 P1 C34 C35 79.2(9) . . . . ?
C40 P1 C34 C39 -102.2(9) . . . . ?
C40 C41 C42 C43 -1.2(18) . . . . ?
C41 C40 C45 C44 1.6(15) . . . . ?
C41 C42 C43 C44 0(2) . . . . ?
C42 C43 C44 C45 1.6(18) . . . . ?
C43 C44 C45 C40 -2.6(17) . . . . ?
C45 C40 C41 C42 0.3(15) . . . . ?
C46 P2 C52 C53 75.1(10) . . . . ?
C46 P2 C52 C57 -98.0(9) . . . . ?
C46 P2 C58 C59 43.9(10) . . . . ?
C46 P2 C58 C63 -148.3(9) . . . . ?
C46 C47 C48 C49 2(2) . . . . ?
C47 C46 C51 C50 -0.9(17) . . . . ?
C47 C48 C49 C50 -2(2) . . . . ?
C48 C49 C50 C51 1(2) . . . . ?
C49 C50 C51 C46 1(2) . . . . ?
C51 C46 C47 C48 -0.4(17) . . . . ?
C52 P2 C46 C47 3.3(10) . . . . ?
C52 P2 C46 C51 -179.2(9) . . . . ?
C52 P2 C58 C59 149.2(9) . . . . ?
C52 P2 C58 C63 -43.1(10) . . . . ?
C52 C53 C54 C55 -1(2) . . . . ?
C53 C52 C57 C56 -1.7(16) . . . . ?
C53 C54 C55 C56 1(2) . . . . ?
C54 C55 C56 C57 -0.7(19) . . . . ?
C55 C56 C57 C52 1.3(18) . . . . ?
C57 C52 C53 C54 1.7(17) . . . . ?
C58 P2 C46 C47 110.6(9) . . . . ?
C58 P2 C46 C51 -71.9(10) . . . . ?
C58 P2 C52 C53 -31.6(10) . . . . ?
C58 P2 C52 C57 155.3(8) . . . . ?
C58 C59 C60 C61 0(2) . . . . ?
C59 C58 C63 C62 -1.1(19) . . . . ?
C59 C60 C61 C62 -1(2) . . . . ?
C60 C61 C62 C63 1(2) . . . . ?
C61 C62 C63 C58 0(2) . . . . ?
C63 C58 C59 C60 1.1(17) . . . . ?

loop_
_smtbx_masks_void_nr
_smtbx_masks_void_average_x
_smtbx_masks_void_average_y
_smtbx_masks_void_average_z
_smtbx_masks_void_volume
_smtbx_masks_void_count_electrons
_smtbx_masks_void_content
1 -0.190 0.000 0.500 489.0 16.5 '2 Water'
2 -0.059 0.500 0.000 489.0 16.5 '2 Water'
